data_2227873
loop_
_publ_author_name
'Arman, Hadi D.'
'Kaulgud, Trupta'
'Tiekink, Edward R. T.'

_publ_section_title
;
 2-Phenylacetic
 acid--(<i>E</i>,<i>E</i>)-4,4'-(hydrazinediylidene)dipyridine (2/1)
;
_journal_coeditor_code OM2363
_journal_issue 10
_journal_name_full 'Acta Crystallographica Section E'
_journal_page_first o2629
_journal_paper_doi 10.1107/S1600536810037694
_journal_volume 66
_journal_year 2010
_chemical_formula_iupac 'C12 H10 N4, 2C8 H8 O2'
_chemical_formula_moiety 'C12 H10 N4, 2(C8 H8 O2)'
_chemical_formula_sum 'C28 H26 N4 O4'
_chemical_formula_weight 482.53
_chemical_name_systematic
;
2-Phenylacetic acid--(<i>E</i>,<i>E</i>)-4,4'-(hydrazinediylidene)dipyridine
(2/1)
;
_space_group_IT_number 14
_symmetry_cell_setting monoclinic
_symmetry_space_group_name_Hall '-P 2ybc'
_symmetry_space_group_name_H-M 'P 1 21/c 1'
_atom_sites_solution_hydrogens geom
_atom_sites_solution_primary direct
_atom_sites_solution_secondary difmap
_audit_creation_method SHELXL-97
_cell_angle_alpha 90.00
_cell_angle_beta 95.475(8)
_cell_angle_gamma 90.00
_cell_formula_units_Z 2
_cell_length_a 11.677(7)
_cell_length_b 4.425(2)
_cell_length_c 23.587(13)
_cell_measurement_reflns_used 4281
_cell_measurement_temperature 98(2)
_cell_measurement_theta_max 40.2
_cell_measurement_theta_min 2.4
_cell_volume 1213.2(11)
_computing_cell_refinement 'CrystalClear (Molecular Structure Corporation & Rigaku, 2005)'
_computing_data_collection 'CrystalClear (Molecular Structure Corporation & Rigaku, 2005)'
_computing_data_reduction 'CrystalClear (Molecular Structure Corporation & Rigaku, 2005)'
_computing_molecular_graphics 'DIAMOND (Brandenburg, 2006)'
_computing_publication_material 'publCIF (Westrip, 2010)'
_computing_structure_refinement 'SHELXL-97 (Sheldrick, 2008)'
_computing_structure_solution 'SHELXS-97 (Sheldrick, 2008)'
_diffrn_ambient_temperature 98(2)
_diffrn_measured_fraction_theta_full 0.992
_diffrn_measured_fraction_theta_max 0.992
_diffrn_measurement_device_type 'Rigaku AFC12\K/SATURN724'
_diffrn_measurement_method \w
_diffrn_radiation_monochromator graphite
_diffrn_radiation_source 'fine-focus sealed tube'
_diffrn_radiation_type MoK\a
_diffrn_radiation_wavelength 0.71073
_diffrn_reflns_av_R_equivalents 0.056
_diffrn_reflns_av_sigmaI/netI 0.077
_diffrn_reflns_limit_h_max 13
_diffrn_reflns_limit_h_min -13
_diffrn_reflns_limit_k_max 4
_diffrn_reflns_limit_k_min -5
_diffrn_reflns_limit_l_max 28
_diffrn_reflns_limit_l_min -28
_diffrn_reflns_number 5399
_diffrn_reflns_theta_full 25.0
_diffrn_reflns_theta_max 25.0
_diffrn_reflns_theta_min 2.4
_exptl_absorpt_coefficient_mu 0.090
_exptl_absorpt_correction_type none
_exptl_crystal_colour yellow
_exptl_crystal_density_diffrn 1.321
_exptl_crystal_density_method 'not measured'
_exptl_crystal_description plate
_exptl_crystal_F_000 508
_exptl_crystal_size_max 0.40
_exptl_crystal_size_mid 0.16
_exptl_crystal_size_min 0.05
_refine_diff_density_max 0.18
_refine_diff_density_min -0.21
_refine_ls_extinction_method none
_refine_ls_goodness_of_fit_ref 1.14
_refine_ls_hydrogen_treatment mixed
_refine_ls_matrix_type full
_refine_ls_number_parameters 166
_refine_ls_number_reflns 2117
_refine_ls_number_restraints 0
_refine_ls_restrained_S_all 1.14
_refine_ls_R_factor_all 0.084
_refine_ls_R_factor_gt 0.068
_refine_ls_shift/su_max 0.001
_refine_ls_shift/su_max_lt 0.001
_refine_ls_shift/su_mean 0.000
_refine_ls_structure_factor_coef Fsqd
_refine_ls_weighting_details 'calc w=1/[\s^2^(Fo^2^)+(0.0468P)^2^+0.7865P] where P=(Fo^2^+2Fc^2^)/3'
_refine_ls_weighting_scheme calc
_refine_ls_wR_factor_gt 0.142
_refine_ls_wR_factor_ref 0.152
_reflns_number_gt 1735
_reflns_number_total 2117
_reflns_threshold_expression I>2\s(I)
_cod_data_source_file om2363.cif
_cod_data_source_block I
_cod_original_sg_symbol_Hall '-P 2ybc '
_cod_original_sg_symbol_H-M 'P 21/c'
_cod_database_code 2227873
_cod_database_fobs_code 2227873

loop_
_symmetry_equiv_pos_as_xyz
'x, y, z'
'-x, y+1/2, -z+1/2'
'-x, -y, -z'
'x, -y-1/2, z-1/2'

loop_
_atom_site_type_symbol
_atom_site_label
_atom_site_fract_x
_atom_site_fract_y
_atom_site_fract_z
_atom_site_U_iso_or_equiv
_atom_site_adp_type
_atom_site_calc_flag
_atom_site_refinement_flags
_atom_site_occupancy
_atom_site_disorder_assembly
_atom_site_disorder_group
N N1 0.18146(19) 1.2809(5) 0.09616(10) 0.0316(6) Uani d . 1 . .
N N2 0.4766(2) 0.6025(5) 0.01894(9) 0.0310(5) Uani d . 1 . .
C C1 0.1394(3) 1.1780(6) 0.04489(13) 0.0361(7) Uani d . 1 . .
H H1 0.0651 1.2424 0.0298 0.043 Uiso calc R 1 . .
C C2 0.2001(2) 0.9811(6) 0.01301(12) 0.0321(6) Uani d . 1 . .
H H2 0.1668 0.9083 -0.0227 0.038 Uiso calc R 1 . .
C C3 0.3098(2) 0.8921(6) 0.03387(11) 0.0269(6) Uani d . 1 . .
C C4 0.3540(2) 1.0017(6) 0.08676(12) 0.0303(6) Uani d . 1 . .
H H4 0.4290 0.9457 0.1024 0.036 Uiso calc R 1 . .
C C5 0.2874(2) 1.1929(6) 0.11616(12) 0.0305(6) Uani d . 1 . .
H H5 0.3183 1.2657 0.1523 0.037 Uiso calc R 1 . .
C C6 0.3752(2) 0.6842(6) 0.00068(11) 0.0291(6) Uani d . 1 . .
H H6 0.3414 0.6098 -0.0348 0.035 Uiso calc R 1 . .
O O1 0.05896(17) 1.6320(5) 0.15872(9) 0.0411(6) Uani d . 1 . .
H H1o 0.099(3) 1.503(8) 0.1346(15) 0.062 Uiso d . 1 . .
O O2 -0.07727(18) 1.5893(5) 0.08618(9) 0.0463(6) Uani d . 1 . .
C C7 -0.2197(2) 1.6934(6) 0.18430(11) 0.0291(6) Uani d . 1 . .
C C8 -0.3183(2) 1.6647(6) 0.14658(11) 0.0301(6) Uani d . 1 . .
H H8 -0.3235 1.7709 0.1114 0.036 Uiso calc R 1 . .
C C9 -0.4091(2) 1.4834(6) 0.15960(12) 0.0345(7) Uani d . 1 . .
H H9 -0.4755 1.4651 0.1333 0.041 Uiso calc R 1 . .
C C10 -0.4032(3) 1.3282(6) 0.21105(13) 0.0393(7) Uani d . 1 . .
H H10 -0.4653 1.2043 0.2201 0.047 Uiso calc R 1 . .
C C11 -0.3063(3) 1.3562(6) 0.24861(13) 0.0417(8) Uani d . 1 . .
H H11 -0.3017 1.2502 0.2838 0.050 Uiso calc R 1 . .
C C12 -0.2149(3) 1.5378(6) 0.23580(12) 0.0368(7) Uani d . 1 . .
H H12 -0.1488 1.5557 0.2624 0.044 Uiso calc R 1 . .
C C13 -0.1189(2) 1.8779(6) 0.16826(13) 0.0358(7) Uani d . 1 . .
H H13A -0.0727 1.9483 0.2032 0.043 Uiso calc R 1 . .
H H13B -0.1471 2.0576 0.1462 0.043 Uiso calc R 1 . .
C C14 -0.0443(2) 1.6869(6) 0.13282(12) 0.0325(6) Uani d . 1 . .

loop_
_atom_site_aniso_label
_atom_site_aniso_U_11
_atom_site_aniso_U_22
_atom_site_aniso_U_33
_atom_site_aniso_U_12
_atom_site_aniso_U_13
_atom_site_aniso_U_23
N1 0.0300(13) 0.0327(12) 0.0328(13) 0.0018(10) 0.0066(11) -0.0014(10)
N2 0.0320(13) 0.0324(12) 0.0296(13) 0.0028(10) 0.0081(10) -0.0008(10)
C1 0.0324(16) 0.0392(15) 0.0366(17) 0.0032(13) 0.0027(13) -0.0021(13)
C2 0.0295(15) 0.0381(15) 0.0284(15) 0.0013(12) 0.0017(12) -0.0028(12)
C3 0.0288(14) 0.0262(13) 0.0265(14) -0.0012(11) 0.0071(12) 0.0009(11)
C4 0.0300(15) 0.0309(14) 0.0303(15) 0.0026(11) 0.0037(12) 0.0007(12)
C5 0.0323(16) 0.0342(14) 0.0258(14) 0.0001(12) 0.0061(12) 0.0016(12)
C6 0.0334(16) 0.0290(13) 0.0252(14) -0.0010(12) 0.0046(12) 0.0013(11)
O1 0.0295(11) 0.0523(13) 0.0409(12) 0.0074(9) 0.0006(9) -0.0177(10)
O2 0.0408(13) 0.0626(14) 0.0345(12) 0.0149(11) -0.0011(10) -0.0111(11)
C7 0.0319(15) 0.0282(13) 0.0279(14) 0.0070(11) 0.0066(12) -0.0058(11)
C8 0.0347(16) 0.0308(14) 0.0251(14) 0.0036(12) 0.0038(12) -0.0017(11)
C9 0.0326(16) 0.0350(14) 0.0363(17) 0.0025(12) 0.0054(13) -0.0028(13)
C10 0.0455(19) 0.0337(15) 0.0418(18) 0.0001(13) 0.0197(15) -0.0055(13)
C11 0.062(2) 0.0369(16) 0.0276(16) 0.0122(15) 0.0146(15) 0.0034(13)
C12 0.0443(18) 0.0388(15) 0.0265(15) 0.0119(13) -0.0004(13) -0.0066(12)
C13 0.0316(16) 0.0351(15) 0.0413(18) 0.0018(12) 0.0071(13) -0.0111(13)
C14 0.0330(16) 0.0330(14) 0.0318(16) -0.0003(12) 0.0054(13) 0.0003(12)

loop_
_atom_type_symbol
_atom_type_description
_atom_type_scat_dispersion_real
_atom_type_scat_dispersion_imag
_atom_type_scat_source
C C 0.0033 0.0016 'International Tables Vol C Tables 4.2.6.8 and 6.1.1.4'
H H 0.0000 0.0000 'International Tables Vol C Tables 4.2.6.8 and 6.1.1.4'
N N 0.0061 0.0033 'International Tables Vol C Tables 4.2.6.8 and 6.1.1.4'
O O 0.0106 0.0060 'International Tables Vol C Tables 4.2.6.8 and 6.1.1.4'

loop_
_geom_angle_atom_site_label_1
_geom_angle_atom_site_label_2
_geom_angle_atom_site_label_3
_geom_angle_site_symmetry_1
_geom_angle_site_symmetry_3
_geom_angle
_geom_angle_publ_flag
C5 N1 C1 . . 117.7(2) ?
C6 N2 N2 . 3_665 111.7(3) ?
N1 C1 C2 . . 122.6(3) ?
N1 C1 H1 . . 118.7 ?
C2 C1 H1 . . 118.7 ?
C3 C2 C1 . . 119.3(3) ?
C3 C2 H2 . . 120.4 ?
C1 C2 H2 . . 120.4 ?
C2 C3 C4 . . 118.1(2) ?
C2 C3 C6 . . 119.9(2) ?
C4 C3 C6 . . 122.0(2) ?
C5 C4 C3 . . 119.1(3) ?
C5 C4 H4 . . 120.5 ?
C3 C4 H4 . . 120.5 ?
N1 C5 C4 . . 123.2(3) ?
N1 C5 H5 . . 118.4 ?
C4 C5 H5 . . 118.4 ?
N2 C6 C3 . . 120.8(2) ?
N2 C6 H6 . . 119.6 ?
C3 C6 H6 . . 119.6 ?
C14 O1 H1O . . 108(2) ?
C8 C7 C12 . . 118.3(3) ?
C8 C7 C13 . . 120.4(3) ?
C12 C7 C13 . . 121.2(3) ?
C9 C8 C7 . . 120.9(3) ?
C9 C8 H8 . . 119.5 ?
C7 C8 H8 . . 119.5 ?
C8 C9 C10 . . 120.3(3) ?
C8 C9 H9 . . 119.9 ?
C10 C9 H9 . . 119.9 ?
C11 C10 C9 . . 119.2(3) ?
C11 C10 H10 . . 120.4 ?
C9 C10 H10 . . 120.4 ?
C10 C11 C12 . . 120.9(3) ?
C10 C11 H11 . . 119.6 ?
C12 C11 H11 . . 119.6 ?
C11 C12 C7 . . 120.4(3) ?
C11 C12 H12 . . 119.8 ?
C7 C12 H12 . . 119.8 ?
C7 C13 C14 . . 109.8(2) ?
C7 C13 H13A . . 109.7 ?
C14 C13 H13A . . 109.7 ?
C7 C13 H13B . . 109.7 ?
C14 C13 H13B . . 109.7 ?
H13A C13 H13B . . 108.2 ?
O2 C14 O1 . . 123.5(3) ?
O2 C14 C13 . . 123.3(3) ?
O1 C14 C13 . . 113.2(2) ?

loop_
_geom_bond_atom_site_label_1
_geom_bond_atom_site_label_2
_geom_bond_site_symmetry_2
_geom_bond_distance
_geom_bond_publ_flag
N1 C5 . 1.339(3) ?
N1 C1 . 1.341(4) ?
N2 C6 . 1.273(3) ?
N2 N2 3_665 1.419(4) ?
C1 C2 . 1.389(4) ?
C1 H1 . 0.9500 ?
C2 C3 . 1.385(4) ?
C2 H2 . 0.9500 ?
C3 C4 . 1.391(4) ?
C3 C6 . 1.468(4) ?
C4 C5 . 1.380(4) ?
C4 H4 . 0.9500 ?
C5 H5 . 0.9500 ?
C6 H6 . 0.9500 ?
O1 C14 . 1.321(3) ?
O1 H1o . 0.96(4) ?
O2 C14 . 1.210(3) ?
C7 C8 . 1.392(4) ?
C7 C12 . 1.393(4) ?
C7 C13 . 1.510(4) ?
C8 C9 . 1.387(4) ?
C8 H8 . 0.9500 ?
C9 C10 . 1.390(4) ?
C9 H9 . 0.9500 ?
C10 C11 . 1.374(4) ?
C10 H10 . 0.9500 ?
C11 C12 . 1.392(4) ?
C11 H11 . 0.9500 ?
C12 H12 . 0.9500 ?
C13 C14 . 1.520(4) ?
C13 H13A . 0.9900 ?
C13 H13B . 0.9900 ?

loop_
_geom_hbond_atom_site_label_D
_geom_hbond_atom_site_label_H
_geom_hbond_atom_site_label_A
_geom_hbond_site_symmetry_A
_geom_hbond_distance_DH
_geom_hbond_distance_HA
_geom_hbond_distance_DA
_geom_hbond_angle_DHA
O1 H1o N1 . 0.96(4) 1.70(4) 2.653(3) 175(3)

loop_
_geom_torsion_atom_site_label_1
_geom_torsion_atom_site_label_2
_geom_torsion_atom_site_label_3
_geom_torsion_atom_site_label_4
_geom_torsion_site_symmetry_1
_geom_torsion_site_symmetry_2
_geom_torsion_site_symmetry_3
_geom_torsion_site_symmetry_4
_geom_torsion
_geom_torsion_publ_flag
C5 N1 C1 C2 . . . . 1.5(4) ?
N1 C1 C2 C3 . . . . -1.8(4) ?
C1 C2 C3 C4 . . . . 0.9(4) ?
C1 C2 C3 C6 . . . . -180.0(2) ?
C2 C3 C4 C5 . . . . 0.1(4) ?
C6 C3 C4 C5 . . . . -179.0(2) ?
C1 N1 C5 C4 . . . . -0.4(4) ?
C3 C4 C5 N1 . . . . -0.3(4) ?
N2 N2 C6 C3 3_665 . . . 178.9(2) ?
C2 C3 C6 N2 . . . . 179.3(2) ?
C4 C3 C6 N2 . . . . -1.7(4) ?
C12 C7 C8 C9 . . . . -0.7(4) ?
C13 C7 C8 C9 . . . . 176.6(2) ?
C7 C8 C9 C10 . . . . 0.5(4) ?
C8 C9 C10 C11 . . . . -0.2(4) ?
C9 C10 C11 C12 . . . . 0.2(4) ?
C10 C11 C12 C7 . . . . -0.4(4) ?
C8 C7 C12 C11 . . . . 0.6(4) ?
C13 C7 C12 C11 . . . . -176.6(2) ?
C8 C7 C13 C14 . . . . -83.5(3) ?
C12 C7 C13 C14 . . . . 93.7(3) ?
C7 C13 C14 O2 . . . . 64.5(4) ?
C7 C13 C14 O1 . . . . -113.9(3) ?
